data_7711493
loop_
_publ_author_name
'Wu, Xiaoqin'
'Yang, Ze-yu'
'Sang, Xiao-jie'
'Tian, Xinxin'
'Wei, Xuehong'

_publ_section_title
;
 Aromatic Amine Electrochemical Sensor based on Co-MOF: Hydrogen Bond
 Induced Specific Response
;
_journal_name_full 'Dalton Transactions'
_journal_paper_doi 10.1039/D2DT02049A
_journal_year 2022
_chemical_formula_moiety 'C22 H16 Cu2 N2 O10 S2'
_chemical_formula_sum 'C22 H14 Cu2 N2 O10 S2'
_chemical_formula_weight 657.55
_space_group_crystal_system triclinic
_space_group_IT_number 2
_space_group_name_Hall '-P 1'
_space_group_name_H-M_alt 'P -1'
_atom_sites_solution_hydrogens mixed
_atom_sites_solution_primary direct
_audit_creation_date 2021-04-28
_audit_creation_method
;
Olex2 1.2
(compiled 2018.05.29 svn.r3508 for OlexSys, GUI svn.r5506)
;
_audit_update_record
;
2022-05-24 deposited with the CCDC.	2022-10-17 downloaded from the CCDC.
;
_cell_angle_alpha 84.2880(10)
_cell_angle_beta 87.7790(10)
_cell_angle_gamma 86.1610(10)
_cell_formula_units_Z 2
_cell_length_a 11.1342(4)
_cell_length_b 11.1512(4)
_cell_length_c 15.5072(6)
_cell_measurement_reflns_used 9920
_cell_measurement_temperature 301(2)
_cell_measurement_theta_max 28.31
_cell_measurement_theta_min 2.93
_cell_volume 1910.51(12)
_computing_cell_refinement 'SAINT v8.37A (Bruker, 2015)'
_computing_data_reduction 'SAINT v8.37A (Bruker, 2015)'
_computing_molecular_graphics 'Olex2 (Dolomanov et al., 2009)'
_computing_publication_material 'Olex2 (Dolomanov et al., 2009)'
_computing_structure_refinement 'XL (Sheldrick, 2008)'
_computing_structure_solution 'XS (Sheldrick, 2008)'
_diffrn_ambient_temperature 301.35
_diffrn_measured_fraction_theta_full 0.996
_diffrn_measured_fraction_theta_max 0.996
_diffrn_measurement_device_type 'CCD area detector'
_diffrn_measurement_method 'phi and omega scans'
_diffrn_radiation_monochromator graphite
_diffrn_radiation_type MoK\a
_diffrn_radiation_wavelength 0.71073
_diffrn_reflns_av_R_equivalents 0.0227
_diffrn_reflns_av_unetI/netI 0.0236
_diffrn_reflns_Laue_measured_fraction_full 0.996
_diffrn_reflns_Laue_measured_fraction_max 0.996
_diffrn_reflns_limit_h_max 13
_diffrn_reflns_limit_h_min -13
_diffrn_reflns_limit_k_max 11
_diffrn_reflns_limit_k_min -13
_diffrn_reflns_limit_l_max 18
_diffrn_reflns_limit_l_min -18
_diffrn_reflns_number 22961
_diffrn_reflns_point_group_measured_fraction_full 0.996
_diffrn_reflns_point_group_measured_fraction_max 0.996
_diffrn_reflns_theta_full 25.009
_diffrn_reflns_theta_max 25.009
_diffrn_reflns_theta_min 2.934
_exptl_absorpt_coefficient_mu 1.261
_exptl_absorpt_correction_T_max 0.7457
_exptl_absorpt_correction_T_min 0.6732
_exptl_absorpt_correction_type multi-scan
_exptl_absorpt_process_details
;
SADABS-2016/2 (Bruker,2016/2) was used for absorption correction.
wR2(int) was 0.0591 before and 0.0474 after correction.
The Ratio of minimum to maximum transmission is 0.9028.
The \l/2 correction factor is Not present.
;
_exptl_crystal_colour orange
_exptl_crystal_density_diffrn 1.143
_exptl_crystal_description block
_exptl_crystal_F_000 660
_refine_diff_density_max 0.797
_refine_diff_density_min -0.851
_refine_diff_density_rms 0.100
_refine_ls_extinction_method none
_refine_ls_goodness_of_fit_ref 1.062
_refine_ls_hydrogen_treatment mixed
_refine_ls_matrix_type full
_refine_ls_number_parameters 349
_refine_ls_number_reflns 6719
_refine_ls_number_restraints 0
_refine_ls_restrained_S_all 1.062
_refine_ls_R_factor_all 0.0513
_refine_ls_R_factor_gt 0.0463
_refine_ls_shift/su_max 0.001
_refine_ls_shift/su_mean 0.000
_refine_ls_structure_factor_coef Fsqd
_refine_ls_weighting_details 'w=1/[\s^2^(Fo^2^)+(0.0825P)^2^+4.6396P] where P=(Fo^2^+2Fc^2^)/3'
_refine_ls_weighting_scheme calc
_refine_ls_wR_factor_gt 0.1494
_refine_ls_wR_factor_ref 0.1528
_reflns_Friedel_coverage 0.000
_reflns_number_gt 5839
_reflns_number_total 6719
_reflns_threshold_expression 'I > 2\s(I)'
_cod_data_source_file d2dt02049a2.cif
_cod_data_source_block mo_170616b_0m
_cod_database_code 7711493
_shelx_shelxl_version_number 2014/7
_shelx_space_group_comment
;
The symmetry employed for this shelxl refinement is uniquely defined
by the following loop, which should always be used as a source of
symmetry information in preference to the above space-group names.
They are only intended as comments.
;
_exptl_absorpt_special_details SADABS
_olex2_refinement_description
;
1. Fixed Uiso
 At 1.2 times of:
  All C(H) groups
 At 1.5 times of:
  All O(H) groups, All O(H,H) groups
2.a Rotating group:
 O2(H2A), O8(H8A,H8B)
2.b Aromatic/amide H refined with riding coordinates:
 C0BA(H0BA), C2BA(H2BA), C9AA(H9AA), C7AA(H7AA), C0AA(H0AA), C4AA(H4AA),
 C5AA(H5AA), C6AA(H6AA), C7(H7), C9(H9), C10(H10), N7AA(H)
;
_olex2_submission_special_instructions 'No special instructions were received'

loop_
_space_group_symop_operation_xyz
'x, y, z'
'-x, -y, -z'

loop_
_atom_site_label
_atom_site_type_symbol
_atom_site_fract_x
_atom_site_fract_y
_atom_site_fract_z
_atom_site_U_iso_or_equiv
_atom_site_adp_type
_atom_site_occupancy
_atom_site_site_symmetry_order
_atom_site_calc_flag
_atom_site_refinement_flags_posn
_atom_site_refinement_flags_adp
_atom_site_refinement_flags_occupancy
_atom_site_disorder_assembly
_atom_site_disorder_group
Cu0A Cu 0.11912(4) 0.90176(4) 0.37566(3) 0.02528(15) Uani 1 1 d . . . . .
Cu1A Cu 0.24362(4) 0.81729(4) 0.17237(3) 0.02819(15) Uani 1 1 d . . . . .
S S 0.62708(8) 0.88271(11) 0.27549(6) 0.0349(3) Uani 1 1 d . . . . .
C2AA N 0.1355(3) 0.7887(3) 0.0747(2) 0.0389(8) Uani 1 1 d . . . . .
C1AA C 0.2267(4) 0.9633(4) 0.0085(3) 0.0408(10) Uani 1 1 d . . . . .
C3AA C 0.1400(4) 0.8718(4) 0.0044(3) 0.0407(10) Uani 1 1 d . . . . .
C0BA C 0.2475(6) 1.0550(6) -0.0564(3) 0.0650(16) Uani 1 1 d . . . . .
H0BA H 0.2055 1.0607 -0.1076 0.078 Uiso 1 1 calc R . . . .
C2BA C 0.3303(8) 1.1374(6) -0.0449(4) 0.081(2) Uani 1 1 d . . . . .
H2BA H 0.3434 1.2002 -0.0876 0.097 Uiso 1 1 calc R . . . .
C9AA C 0.3703(6) 1.0341(6) 0.0925(4) 0.0631(16) Uani 1 1 d . . . . .
H9AA H 0.4122 1.0274 0.1437 0.076 Uiso 1 1 calc R . . . .
C7AA C 0.0655(6) 0.8667(6) -0.0642(3) 0.0613(15) Uani 1 1 d . . . . .
H7AA H 0.0680 0.9248 -0.1114 0.074 Uiso 1 1 calc R . . . .
C0AA C -0.0131(6) 0.7745(7) -0.0625(4) 0.0743(18) Uani 1 1 d . . . . .
H0AA H -0.0625 0.7696 -0.1089 0.089 Uiso 1 1 calc R . . . .
C4AA C 0.0582(5) 0.7004(5) 0.0751(4) 0.0581(14) Uani 1 1 d . . . . .
H4AA H 0.0555 0.6431 0.1229 0.070 Uiso 1 1 calc R . . . .
C5AA C -0.0164(6) 0.6917(6) 0.0082(4) 0.0742(18) Uani 1 1 d . . . . .
H5AA H -0.0688 0.6298 0.0109 0.089 Uiso 1 1 calc R . . . .
N0AA N 0.2890(4) 0.9525(4) 0.0824(2) 0.0407(9) Uani 1 1 d . . . . .
C6AA C 0.3937(8) 1.1269(7) 0.0299(4) 0.088(2) Uani 1 1 d . . . . .
H6AA H 0.4511 1.1812 0.0381 0.105 Uiso 1 1 calc R . . . .
O5 O 0.1962(3) 0.6699(2) 0.24037(19) 0.0391(7) Uani 1 1 d . . . . .
O10 O 0.3765(2) 0.8469(3) 0.24626(19) 0.0376(7) Uani 1 1 d . . . . .
S7AA S 0.16070(10) 0.41110(9) 0.27048(7) 0.0347(3) Uani 1 1 d . . . . .
O2 O 0.1114(3) 0.9349(3) 0.23757(19) 0.0275(6) Uani 1 1 d . . . . .
H2A H 0.1171 1.0104 0.2219 0.041 Uiso 1 1 d GR . . . .
O3 O 0.3032(2) 0.8960(3) 0.3761(2) 0.0452(8) Uani 1 1 d . . . . .
O4 O 0.9309(2) 0.9069(3) 0.38665(19) 0.0378(7) Uani 1 1 d . . . . .
O9AA O 0.8853(3) 0.9023(4) 0.2479(2) 0.0504(9) Uani 1 1 d . . . . .
O6 O 0.1250(3) 0.7184(3) 0.3714(2) 0.0449(8) Uani 1 1 d . . . . .
O7 O 0.1120(3) 0.0898(2) 0.38456(19) 0.0381(7) Uani 1 1 d . . . . .
O8 O 0.1158(3) 0.8811(3) 0.51078(18) 0.0395(7) Uani 1 1 d . . . . .
H8A H 0.1620 0.8167 0.5313 0.059 Uiso 1 1 d GR . . . .
H8B H 0.0414 0.8710 0.5332 0.059 Uiso 1 1 d GR . . . .
O0BA O 0.1529(4) 0.1562(3) 0.2466(2) 0.0478(9) Uani 1 1 d . . . . .
C8AA C 0.3852(3) 0.8736(4) 0.3226(3) 0.0304(9) Uani 1 1 d . . . . .
C1 C 0.1428(4) 0.5159(3) 0.3445(3) 0.0313(8) Uani 1 1 d . . . . .
C2 C 0.8588(3) 0.9017(4) 0.3267(3) 0.0297(8) Uani 1 1 d . . . . .
C3 C 0.1554(4) 0.6461(3) 0.3169(3) 0.0298(8) Uani 1 1 d . . . . .
C4 C 0.7292(3) 0.8946(4) 0.3535(3) 0.0322(9) Uani 1 1 d . . . . .
C5 C 0.1326(4) 0.1700(3) 0.3248(3) 0.0302(8) Uani 1 1 d . . . . .
C6 C 0.5105(3) 0.8823(4) 0.3503(3) 0.0323(9) Uani 1 1 d . . . . .
C7 C 0.6748(4) 0.8974(5) 0.4339(3) 0.0419(11) Uani 1 1 d . . . . .
H7 H 0.7162 0.9029 0.4842 0.050 Uiso 1 1 calc R . . . .
C8 C 0.1322(4) 0.2967(3) 0.3493(3) 0.0323(9) Uani 1 1 d . . . . .
C9 C 0.5493(4) 0.8912(5) 0.4321(3) 0.0426(11) Uani 1 1 d . . . . .
H9 H 0.4983 0.8928 0.4809 0.051 Uiso 1 1 calc R . . . .
C10 C 0.1170(5) 0.4635(4) 0.4255(3) 0.0411(11) Uani 1 1 d . . . . .
H10 H 0.1044 0.5064 0.4739 0.049 Uiso 1 1 calc R . . . .
N7AA C 0.1112(5) 0.3378(4) 0.4281(3) 0.0408(10) Uani 1 1 d . . . . .
H H 0.0948 0.2882 0.4784 0.049 Uiso 1 1 calc R . . . .
H2B H 0.058(5) 0.922(5) 0.229(3) 0.034(16) Uiso 1 1 d . . . . .

loop_
_atom_site_aniso_label
_atom_site_aniso_U_11
_atom_site_aniso_U_22
_atom_site_aniso_U_33
_atom_site_aniso_U_23
_atom_site_aniso_U_13
_atom_site_aniso_U_12
Cu0A 0.0211(2) 0.0238(3) 0.0312(3) -0.00374(19) -0.00017(18) -0.00250(17)
Cu1A 0.0290(3) 0.0297(3) 0.0259(3) 0.00138(19) -0.00392(18) -0.00634(19)
S 0.0167(4) 0.0599(7) 0.0289(5) -0.0060(5) -0.0007(4) -0.0066(4)
C2AA 0.042(2) 0.040(2) 0.0347(19) -0.0046(16) -0.0040(16) -0.0010(16)
C1AA 0.052(3) 0.043(3) 0.027(2) -0.0026(18) 0.0027(18) 0.000(2)
C3AA 0.047(3) 0.047(3) 0.027(2) -0.0047(19) -0.0030(18) 0.008(2)
C0BA 0.092(4) 0.067(4) 0.032(3) 0.011(2) 0.001(3) -0.002(3)
C2BA 0.126(6) 0.068(4) 0.048(3) 0.013(3) 0.006(4) -0.035(4)
C9AA 0.080(4) 0.068(4) 0.045(3) 0.002(3) -0.002(3) -0.042(3)
C7AA 0.073(4) 0.074(4) 0.038(3) -0.004(3) -0.020(3) 0.005(3)
C0AA 0.075(4) 0.101(5) 0.050(3) -0.010(3) -0.028(3) -0.009(4)
C4AA 0.064(3) 0.060(3) 0.054(3) -0.004(3) -0.019(3) -0.023(3)
C5AA 0.077(4) 0.078(4) 0.074(4) -0.010(3) -0.024(3) -0.028(3)
N0AA 0.047(2) 0.044(2) 0.0312(19) 0.0015(16) 0.0044(16) -0.0124(17)
C6AA 0.121(6) 0.085(5) 0.061(4) 0.006(3) 0.008(4) -0.061(5)
O5 0.0578(19) 0.0223(14) 0.0370(16) 0.0016(12) -0.0025(14) -0.0062(13)
O10 0.0228(14) 0.057(2) 0.0340(16) -0.0046(14) -0.0039(11) -0.0068(13)
S7AA 0.0553(6) 0.0190(5) 0.0300(5) -0.0010(4) 0.0012(4) -0.0071(4)
O2 0.0226(15) 0.0243(14) 0.0360(16) -0.0029(11) -0.0001(12) -0.0059(12)
O3 0.0163(13) 0.076(2) 0.0460(18) -0.0168(16) -0.0001(12) -0.0053(14)
O4 0.0159(13) 0.066(2) 0.0334(15) -0.0088(14) -0.0026(11) -0.0059(13)
O9AA 0.0203(14) 0.099(3) 0.0341(17) -0.0125(17) -0.0003(12) -0.0123(16)
O6 0.072(2) 0.0186(14) 0.0443(18) -0.0041(13) 0.0110(16) -0.0058(14)
O7 0.062(2) 0.0181(14) 0.0338(15) -0.0007(12) 0.0050(14) -0.0065(13)
O8 0.0407(17) 0.0506(19) 0.0277(15) -0.0003(13) -0.0012(12) -0.0115(14)
O0BA 0.088(3) 0.0243(15) 0.0329(17) -0.0072(12) 0.0101(16) -0.0167(16)
C8AA 0.0178(18) 0.036(2) 0.037(2) 0.0026(17) -0.0036(16) -0.0054(15)
C1 0.042(2) 0.0179(18) 0.035(2) -0.0035(16) -0.0006(17) -0.0055(16)
C2 0.0161(17) 0.042(2) 0.033(2) -0.0095(17) -0.0007(15) -0.0051(15)
C3 0.034(2) 0.0196(19) 0.036(2) -0.0002(16) -0.0057(17) -0.0050(15)
C4 0.0177(18) 0.046(2) 0.035(2) -0.0074(18) -0.0046(15) -0.0043(16)
C5 0.039(2) 0.0164(18) 0.035(2) -0.0010(16) 0.0012(17) -0.0071(15)
C6 0.0151(17) 0.048(2) 0.034(2) -0.0056(18) 0.0036(15) -0.0044(16)
C7 0.022(2) 0.072(3) 0.033(2) -0.017(2) -0.0026(16) -0.005(2)
C8 0.042(2) 0.0192(19) 0.035(2) 0.0012(16) 0.0021(17) -0.0062(16)
C9 0.0200(19) 0.075(3) 0.036(2) -0.017(2) 0.0058(16) -0.006(2)
C10 0.065(3) 0.024(2) 0.035(2) -0.0103(17) 0.011(2) -0.006(2)
N7AA 0.065(3) 0.023(2) 0.034(2) 0.0008(17) 0.010(2) -0.009(2)

loop_
_atom_type_symbol
_atom_type_description
_atom_type_scat_dispersion_real
_atom_type_scat_dispersion_imag
_atom_type_scat_source
C C 0.0033 0.0016 'International Tables Vol C Tables 4.2.6.8 and 6.1.1.4'
H H 0.0000 0.0000 'International Tables Vol C Tables 4.2.6.8 and 6.1.1.4'
Cu Cu 0.3201 1.2651 'International Tables Vol C Tables 4.2.6.8 and 6.1.1.4'
N N 0.0061 0.0033 'International Tables Vol C Tables 4.2.6.8 and 6.1.1.4'
O O 0.0106 0.0060 'International Tables Vol C Tables 4.2.6.8 and 6.1.1.4'
S S 0.1246 0.1234 'International Tables Vol C Tables 4.2.6.8 and 6.1.1.4'

loop_
_geom_angle_atom_site_label_1
_geom_angle_atom_site_label_2
_geom_angle_atom_site_label_3
_geom_angle
_geom_angle_site_symmetry_1
_geom_angle_site_symmetry_3
_geom_angle_publ_flag
O3 Cu0A O2 94.19(12) . . ?
O3 Cu0A O4 175.16(12) . 1_455 ?
O3 Cu0A O6 90.30(15) . . ?
O3 Cu0A O7 89.95(14) . 1_565 ?
O3 Cu0A O8 89.01(13) . . ?
O4 Cu0A O2 90.60(12) 1_455 . ?
O4 Cu0A O7 89.47(13) 1_455 1_565 ?
O6 Cu0A O2 92.32(12) . . ?
O6 Cu0A O4 90.12(14) . 1_455 ?
O6 Cu0A O7 178.10(12) . 1_565 ?
O6 Cu0A O8 91.14(13) . . ?
O7 Cu0A O2 89.54(11) 1_565 . ?
O8 Cu0A O2 175.27(12) . . ?
O8 Cu0A O4 86.16(12) . 1_455 ?
O8 Cu0A O7 86.98(12) . 1_565 ?
N0AA Cu1A C2AA 79.59(15) . . ?
O5 Cu1A C2AA 91.42(14) . . ?
O5 Cu1A N0AA 169.22(14) . . ?
O5 Cu1A O10 96.05(13) . . ?
O10 Cu1A C2AA 167.18(14) . . ?
O10 Cu1A N0AA 91.77(14) . . ?
C6 S C4 91.5(2) . . ?
C3AA C2AA Cu1A 114.9(3) . . ?
C4AA C2AA Cu1A 126.6(3) . . ?
C4AA C2AA C3AA 118.4(4) . . ?
C0BA C1AA C3AA 124.7(5) . . ?
N0AA C1AA C3AA 114.6(4) . . ?
N0AA C1AA C0BA 120.8(5) . . ?
C2AA C3AA C1AA 115.1(4) . . ?
C2AA C3AA C7AA 120.5(5) . . ?
C7AA C3AA C1AA 124.4(5) . . ?
C2BA C0BA C1AA 119.6(6) . . ?
C6AA C2BA C0BA 119.9(6) . . ?
N0AA C9AA C6AA 122.5(6) . . ?
C3AA C7AA C0AA 120.0(5) . . ?
C5AA C0AA C7AA 118.8(5) . . ?
C2AA C4AA C5AA 122.7(6) . . ?
C0AA C5AA C4AA 119.4(6) . . ?
C1AA N0AA Cu1A 115.7(3) . . ?
C9AA N0AA Cu1A 125.4(3) . . ?
C9AA N0AA C1AA 118.8(4) . . ?
C2BA C6AA C9AA 118.4(6) . . ?
C3 O5 Cu1A 134.2(3) . . ?
C8AA O10 Cu1A 135.8(3) . . ?
C8 S7AA C1 91.2(2) . . ?
C8AA O3 Cu0A 134.6(3) . . ?
C2 O4 Cu0A 127.1(3) . 1_655 ?
C3 O6 Cu0A 136.4(3) . . ?
C5 O7 Cu0A 126.8(3) . 1_545 ?
O10 C8AA C6 115.1(3) . . ?
O3 C8AA O10 128.3(4) . . ?
O3 C8AA C6 116.6(4) . . ?
C3 C1 S7AA 120.5(3) . . ?
C10 C1 S7AA 111.6(3) . . ?
C10 C1 C3 127.9(4) . . ?
O4 C2 C4 116.2(3) . . ?
O9AA C2 O4 126.4(3) . . ?
O9AA C2 C4 117.4(3) . . ?
O5 C3 C1 115.5(4) . . ?
O6 C3 O5 127.8(4) . . ?
O6 C3 C1 116.7(4) . . ?
C2 C4 S 118.5(3) . . ?
C7 C4 S 111.8(3) . . ?
C7 C4 C2 129.7(4) . . ?
O7 C5 C8 116.6(4) . . ?
O0BA C5 O7 127.0(4) . . ?
O0BA C5 C8 116.3(3) . . ?
C8AA C6 S 119.9(3) . . ?
C9 C6 S 111.8(3) . . ?
C9 C6 C8AA 128.3(4) . . ?
C4 C7 C9 112.4(4) . . ?
C5 C8 S7AA 119.1(3) . . ?
N7AA C8 S7AA 112.0(3) . . ?
N7AA C8 C5 129.0(4) . . ?
C6 C9 C7 112.5(4) . . ?
C1 C10 N7AA 112.6(4) . . ?
C8 N7AA C10 112.6(4) . . ?

loop_
_geom_bond_atom_site_label_1
_geom_bond_atom_site_label_2
_geom_bond_distance
_geom_bond_site_symmetry_2
_geom_bond_publ_flag
Cu0A O2 2.141(3) . ?
Cu0A O3 2.047(3) . ?
Cu0A O4 2.093(3) 1_455 ?
Cu0A O6 2.049(3) . ?
Cu0A O7 2.111(3) 1_565 ?
Cu0A O8 2.084(3) . ?
Cu1A C2AA 2.033(4) . ?
Cu1A N0AA 2.026(4) . ?
Cu1A O5 1.954(3) . ?
Cu1A O10 1.970(3) . ?
S C4 1.713(4) . ?
S C6 1.707(4) . ?
C2AA C3AA 1.360(6) . ?
C2AA C4AA 1.351(6) . ?
C1AA C3AA 1.459(7) . ?
C1AA C0BA 1.387(7) . ?
C1AA N0AA 1.353(6) . ?
C3AA C7AA 1.381(7) . ?
C0BA C2BA 1.373(9) . ?
C2BA C6AA 1.371(10) . ?
C9AA N0AA 1.349(6) . ?
C9AA C6AA 1.378(8) . ?
C7AA C0AA 1.391(9) . ?
C0AA C5AA 1.363(9) . ?
C4AA C5AA 1.369(8) . ?
O5 C3 1.263(5) . ?
O10 C8AA 1.257(5) . ?
S7AA C1 1.715(4) . ?
S7AA C8 1.713(4) . ?
O3 C8AA 1.240(5) . ?
O4 Cu0A 2.093(3) 1_655 ?
O4 C2 1.259(5) . ?
O9AA C2 1.245(5) . ?
O6 C3 1.248(5) . ?
O7 Cu0A 2.111(3) 1_545 ?
O7 C5 1.248(5) . ?
O0BA C5 1.248(5) . ?
C8AA C6 1.488(5) . ?
C1 C3 1.486(5) . ?
C1 C10 1.360(6) . ?
C2 C4 1.492(5) . ?
C4 C7 1.367(6) . ?
C5 C8 1.499(5) . ?
C6 C9 1.369(6) . ?
C7 C9 1.405(6) . ?
C8 N7AA 1.354(6) . ?
C10 N7AA 1.404(6) . ?

loop_
_platon_squeeze_void_nr
_platon_squeeze_void_average_x
_platon_squeeze_void_average_y
_platon_squeeze_void_average_z
_platon_squeeze_void_volume
_platon_squeeze_void_count_electrons
_platon_squeeze_void_content
1 0.500 0.500 0.842 843 102 ' '
